data_4084598
loop_
_publ_author_name
'McCready, Matthew S.'
'Puddephatt, Richard J.'

_publ_section_title
;
 The Platinum Center is a Stronger Nucleophile than the Free Nitrogen
 Donors in a Dimethylplatinum Complex with a Dipyridylpyridazine Ligand
;
_journal_issue 11
_journal_name_full Organometallics
_journal_page_first 2261
_journal_paper_doi 10.1021/om501023r
_journal_volume 34
_journal_year 2015
_chemical_formula_moiety 'C22 H26 Br2 Hg N4 Pt, 2(C H Cl3)'
_chemical_formula_sum 'C24 H28 Br2 Cl6 Hg N4 Pt'
_chemical_formula_weight 1140.70
_chemical_name_systematic
; 
 ? 
;
_space_group_IT_number 2
_symmetry_cell_setting triclinic
_symmetry_space_group_name_Hall '-P 1'
_symmetry_space_group_name_H-M 'P -1'
_atom_sites_solution_hydrogens geom
_atom_sites_solution_primary direct
_atom_sites_solution_secondary difmap
_audit_creation_method SHELXL-97
_cell_angle_alpha 83.75(3)
_cell_angle_beta 78.27(3)
_cell_angle_gamma 83.91(3)
_cell_formula_units_Z 2
_cell_length_a 9.931(2)
_cell_length_b 10.646(2)
_cell_length_c 15.848(3)
_cell_measurement_temperature 150(2)
_cell_measurement_theta_max 27.63
_cell_measurement_theta_min 2.10
_cell_volume 1624.7(6)
_computing_cell_refinement 'DENZO-SMN (Otwinowski & Minor, 1997)'
_computing_data_collection 'COLLECT (Nonius, 1997-2001)'
_computing_data_reduction DENZO-SMN
_computing_molecular_graphics 'SHELXTL/PC (Sheldrick, 2001)'
_computing_publication_material SHELXTL/PC
_computing_structure_refinement 'SHELXL-97 (Sheldrick, 2008)'
_computing_structure_solution 'SHELXS-97 (Sheldrick, 2008)'
_diffrn_ambient_temperature 150(2)
_diffrn_measured_fraction_theta_full 0.983
_diffrn_measured_fraction_theta_max 0.983
_diffrn_measurement_device_type 'Nonius Kappa-CCD'
_diffrn_measurement_method '\f scans, and \w scans with \k offsets'
_diffrn_radiation_monochromator graphite
_diffrn_radiation_source 'fine-focus sealed tube'
_diffrn_radiation_type MoK\a
_diffrn_radiation_wavelength 0.71073
_diffrn_reflns_av_R_equivalents 0.0436
_diffrn_reflns_av_sigmaI/netI 0.0656
_diffrn_reflns_limit_h_max 12
_diffrn_reflns_limit_h_min -12
_diffrn_reflns_limit_k_max 13
_diffrn_reflns_limit_k_min -13
_diffrn_reflns_limit_l_max 20
_diffrn_reflns_limit_l_min -20
_diffrn_reflns_number 13779
_diffrn_reflns_theta_full 27.63
_diffrn_reflns_theta_max 27.63
_diffrn_reflns_theta_min 2.10
_exptl_absorpt_coefficient_mu 11.994
_exptl_absorpt_correction_T_max 0.5854
_exptl_absorpt_correction_T_min 0.5854
_exptl_absorpt_correction_type multi-scan
_exptl_absorpt_process_details 'DENZO-SMN (Otwinowski & Minor, 1997)'
_exptl_crystal_colour yellow
_exptl_crystal_density_diffrn 2.332
_exptl_crystal_density_method 'not measured'
_exptl_crystal_description block
_exptl_crystal_F_000 1060
_exptl_crystal_size_max 0.21
_exptl_crystal_size_mid 0.13
_exptl_crystal_size_min 0.11
_refine_diff_density_max 1.677
_refine_diff_density_min -3.138
_refine_diff_density_rms 0.462
_refine_ls_extinction_method none
_refine_ls_goodness_of_fit_ref 1.252
_refine_ls_hydrogen_treatment constr
_refine_ls_matrix_type full
_refine_ls_number_parameters 350
_refine_ls_number_reflns 7409
_refine_ls_number_restraints 1
_refine_ls_restrained_S_all 1.252
_refine_ls_R_factor_all 0.0867
_refine_ls_R_factor_gt 0.0530
_refine_ls_shift/su_max 0.002
_refine_ls_shift/su_mean 0.000
_refine_ls_structure_factor_coef Fsqd
_refine_ls_weighting_details 'calc w=1/[\s^2^(Fo^2^)+(0.0750P)^2^+0.0000P] where P=(Fo^2^+2Fc^2^)/3'
_refine_ls_weighting_scheme calc
_refine_ls_wR_factor_gt 0.1342
_refine_ls_wR_factor_ref 0.1659
_reflns_number_gt 5073
_reflns_number_total 7409
_reflns_threshold_expression >2sigma(I)
_cod_data_source_file om501023r_si_002.cif
_cod_data_source_block 3b
_cod_depositor_comments 'Adding full bibliography for 4084597--4084602.cif.'
_cod_original_cell_volume 1624.8(6)
_cod_original_sg_symbol_H-M P-1
_cod_database_code 4084598

loop_
_symmetry_equiv_pos_as_xyz
'x, y, z'
'-x, -y, -z'

loop_
_atom_site_label
_atom_site_type_symbol
_atom_site_fract_x
_atom_site_fract_y
_atom_site_fract_z
_atom_site_U_iso_or_equiv
_atom_site_adp_type
_atom_site_occupancy
_atom_site_symmetry_multiplicity
_atom_site_calc_flag
_atom_site_refinement_flags
_atom_site_disorder_assembly
_atom_site_disorder_group
Pt1 Pt 0.91135(4) 0.32144(4) 0.37734(2) 0.02019(13) Uani 1 1 d . . .
Hg1 Hg 0.73053(4) 0.47146(4) 0.46248(2) 0.02771(14) Uani 1 1 d . . .
Br1 Br 0.57414(11) 0.61888(11) 0.56154(7) 0.0335(3) Uani 1 1 d . . .
Br2 Br 1.09890(10) 0.16609(12) 0.30080(7) 0.0310(3) Uani 1 1 d . . .
Cl3 Cl 0.8827(5) -0.0038(6) 0.1477(3) 0.1007(18) Uani 1 1 d . . .
Cl1 Cl 1.1377(5) -0.1537(8) 0.1004(4) 0.149(3) Uani 1 1 d . . .
Cl2 Cl 0.9863(6) -0.1847(6) 0.2708(4) 0.137(3) Uani 1 1 d . . .
N2 N 0.7970(8) 0.3158(8) 0.2790(5) 0.0217(19) Uani 1 1 d . . .
N1 N 0.7903(7) 0.1632(8) 0.4195(5) 0.0195(18) Uani 1 1 d . . .
N3 N 0.8170(8) 0.3980(8) 0.2075(5) 0.0231(19) Uani 1 1 d . . .
C5 C 0.7071(9) 0.1368(9) 0.3671(5) 0.018(2) Uani 1 1 d . . .
C6 C 0.7010(9) 0.2323(10) 0.2906(6) 0.019(2) Uani 1 1 d . . .
C21 C 1.0198(10) 0.3150(10) 0.4827(6) 0.025(2) Uani 1 1 d . . .
H21A H 0.9682 0.3701 0.5260 0.037 Uiso 1 1 calc R . .
H21B H 1.1118 0.3443 0.4607 0.037 Uiso 1 1 calc R . .
H21C H 1.0288 0.2277 0.5091 0.037 Uiso 1 1 calc R . .
C22 C 1.0289(11) 0.4682(10) 0.3227(6) 0.028(3) Uani 1 1 d . . .
H22A H 0.9806 0.5486 0.3414 0.042 Uiso 1 1 calc R . .
H22B H 1.0441 0.4705 0.2595 0.042 Uiso 1 1 calc R . .
H22C H 1.1180 0.4554 0.3413 0.042 Uiso 1 1 calc R . .
C10 C 0.7803(10) 0.4899(11) 0.0713(6) 0.027(3) Uani 1 1 d . . .
C1 C 0.8049(11) 0.0787(11) 0.4883(7) 0.033(3) Uani 1 1 d . . .
H1A H 0.8609 0.0977 0.5264 0.040 Uiso 1 1 calc R . .
C9 C 0.7345(10) 0.4011(10) 0.1522(6) 0.023(2) Uani 1 1 d . . .
C11 C 0.8322(10) 0.6016(11) 0.0758(7) 0.031(3) Uani 1 1 d . . .
H11A H 0.8383 0.6293 0.1298 0.037 Uiso 1 1 calc R . .
C23 C 1.0286(14) -0.0780(14) 0.1836(9) 0.055(4) Uani 1 1 d . . .
H23A H 1.0791 -0.0116 0.2009 0.066 Uiso 1 1 calc R . .
Cl6 Cl 0.3665(4) 0.7616(4) 0.3633(2) 0.0723(12) Uani 1 1 d . . .
Cl5 Cl 0.4515(5) 0.6910(4) 0.1880(2) 0.0742(12) Uani 1 1 d . . .
Cl4 Cl 0.6526(4) 0.7008(4) 0.2936(2) 0.0691(11) Uani 1 1 d . . .
N4 N 0.7728(9) 0.4473(10) -0.0041(5) 0.033(2) Uani 1 1 d . . .
C8 C 0.6186(9) 0.3369(10) 0.1651(6) 0.022(2) Uani 1 1 d . . .
C4 C 0.6457(11) 0.0239(10) 0.3802(6) 0.028(2) Uani 1 1 d . . .
H4A H 0.5924 0.0035 0.3409 0.034 Uiso 1 1 calc R . .
C20 C 0.5077(10) 0.3691(10) 0.1106(6) 0.023(2) Uani 1 1 d . C .
H20A H 0.5133 0.4582 0.0856 0.028 Uiso 1 1 calc R . .
H20B H 0.4164 0.3638 0.1494 0.028 Uiso 1 1 calc R . .
C2 C 0.7433(11) -0.0318(11) 0.5053(7) 0.035(3) Uani 1 1 d . . .
H2A H 0.7562 -0.0887 0.5540 0.042 Uiso 1 1 calc R . .
C15 C 0.4708(10) 0.1757(11) 0.2603(7) 0.033(3) Uani 1 1 d . C .
H15A H 0.3918 0.2351 0.2483 0.039 Uiso 1 1 calc R . .
H15B H 0.4543 0.1515 0.3234 0.039 Uiso 1 1 calc R . .
C3 C 0.6631(11) -0.0586(11) 0.4509(7) 0.034(3) Uani 1 1 d . . .
H3A H 0.6185 -0.1350 0.4618 0.041 Uiso 1 1 calc R . .
C14 C 0.8191(11) 0.5188(13) -0.0767(7) 0.038(3) Uani 1 1 d . . .
H14A H 0.8148 0.4887 -0.1303 0.046 Uiso 1 1 calc R . .
C7 C 0.5976(10) 0.2443(10) 0.2365(6) 0.026(2) Uani 1 1 d . . .
C19 C 0.5149(13) 0.2852(11) 0.0365(7) 0.041(3) Uani 1 1 d . . .
H19A H 0.4262 0.3002 0.0160 0.049 Uiso 1 1 calc R A 1
H19B H 0.5882 0.3130 -0.0122 0.049 Uiso 1 1 calc R A 1
C12 C 0.8764(11) 0.6741(13) -0.0023(7) 0.042(3) Uani 1 1 d . . .
H12A H 0.9100 0.7542 -0.0015 0.051 Uiso 1 1 calc R . .
C16 C 0.4720(13) 0.0592(13) 0.2153(7) 0.045(3) Uani 1 1 d . . .
H16A H 0.4062 0.0026 0.2519 0.054 Uiso 1 1 calc R B 1
H16B H 0.5652 0.0137 0.2091 0.054 Uiso 1 1 calc R B 1
C13 C 0.8717(11) 0.6313(14) -0.0787(7) 0.045(4) Uani 1 1 d . . .
H13A H 0.9043 0.6786 -0.1320 0.054 Uiso 1 1 calc R . .
C24 C 0.4835(14) 0.6670(13) 0.2930(8) 0.054(4) Uani 1 1 d . . .
H24A H 0.4736 0.5760 0.3144 0.065 Uiso 1 1 calc R . .
C17 C 0.4334(19) 0.086(2) 0.1244(11) 0.038(4) Uani 0.586(12) 1 d PD C 1
H17A H 0.4141 0.0056 0.1052 0.046 Uiso 0.586(12) 1 calc PR C 1
H17B H 0.3478 0.1439 0.1289 0.046 Uiso 0.586(12) 1 calc PR C 1
C18 C 0.543(2) 0.144(2) 0.0582(12) 0.037(4) Uani 0.586(12) 1 d PD C 1
H18A H 0.5541 0.1005 0.0046 0.045 Uiso 0.586(12) 1 calc PR C 1
H18B H 0.6311 0.1281 0.0791 0.045 Uiso 0.586(12) 1 calc PR C 1
C17B C 0.537(3) 0.071(3) 0.1103(17) 0.038(4) Uani 0.414(12) 1 d PD C 2
H17C H 0.6299 0.1028 0.0990 0.046 Uiso 0.414(12) 1 calc PR C 2
H17D H 0.5444 -0.0120 0.0868 0.046 Uiso 0.414(12) 1 calc PR C 2
C18B C 0.441(3) 0.162(3) 0.0702(18) 0.037(4) Uani 0.414(12) 1 d PD C 2
H18C H 0.3558 0.1822 0.1133 0.045 Uiso 0.414(12) 1 calc PR C 2
H18D H 0.4143 0.1258 0.0217 0.045 Uiso 0.414(12) 1 calc PR C 2

loop_
_atom_site_aniso_label
_atom_site_aniso_U_11
_atom_site_aniso_U_22
_atom_site_aniso_U_33
_atom_site_aniso_U_23
_atom_site_aniso_U_13
_atom_site_aniso_U_12
Pt1 0.0196(2) 0.0250(3) 0.0167(2) -0.00161(16) -0.00552(15) -0.00165(17)
Hg1 0.0290(2) 0.0275(3) 0.0255(2) -0.00294(18) -0.00400(17) 0.00068(19)
Br1 0.0342(6) 0.0264(7) 0.0367(6) -0.0056(5) 0.0013(5) -0.0014(5)
Br2 0.0232(5) 0.0422(8) 0.0284(5) -0.0123(5) -0.0053(4) 0.0032(5)
Cl3 0.079(3) 0.133(5) 0.088(3) -0.031(3) -0.035(2) 0.056(3)
Cl1 0.070(3) 0.275(9) 0.109(4) -0.099(5) -0.028(3) 0.063(4)
Cl2 0.112(4) 0.109(5) 0.183(6) 0.078(4) -0.043(4) -0.047(4)
N2 0.024(4) 0.026(5) 0.017(4) -0.001(4) -0.010(3) 0.001(4)
N1 0.020(4) 0.021(5) 0.016(4) 0.004(3) -0.004(3) -0.003(4)
N3 0.025(4) 0.030(5) 0.015(4) 0.004(4) -0.009(3) -0.002(4)
C5 0.018(5) 0.019(6) 0.012(4) -0.002(4) 0.006(4) 0.002(4)
C6 0.012(4) 0.028(6) 0.017(5) -0.002(4) -0.005(4) -0.008(4)
C21 0.025(5) 0.032(7) 0.020(5) -0.012(4) -0.007(4) -0.001(5)
C22 0.047(7) 0.022(6) 0.017(5) 0.011(4) -0.009(5) -0.024(5)
C10 0.020(5) 0.038(7) 0.023(5) 0.012(5) -0.010(4) -0.008(5)
C1 0.037(6) 0.035(7) 0.026(6) -0.001(5) -0.008(5) 0.004(5)
C9 0.022(5) 0.028(6) 0.019(5) -0.003(4) -0.001(4) -0.002(5)
C11 0.032(6) 0.035(7) 0.026(5) 0.010(5) -0.003(5) -0.014(5)
C23 0.052(8) 0.043(9) 0.074(10) -0.018(8) -0.019(7) 0.008(7)
Cl6 0.085(3) 0.063(3) 0.048(2) -0.0005(19) 0.0224(19) 0.015(2)
Cl5 0.105(3) 0.072(3) 0.047(2) -0.012(2) -0.017(2) -0.003(2)
Cl4 0.077(3) 0.072(3) 0.054(2) -0.004(2) -0.0107(19) 0.004(2)
N4 0.029(5) 0.050(7) 0.019(4) -0.005(4) -0.004(4) 0.008(5)
C8 0.020(5) 0.029(6) 0.019(5) -0.010(4) -0.005(4) 0.002(4)
C4 0.035(6) 0.025(6) 0.024(5) 0.001(5) -0.006(4) -0.010(5)
C20 0.025(5) 0.027(6) 0.021(5) -0.001(4) -0.011(4) -0.002(5)
C2 0.039(7) 0.027(7) 0.032(6) 0.015(5) -0.004(5) 0.004(5)
C15 0.022(5) 0.041(8) 0.037(6) 0.011(6) -0.013(5) -0.015(5)
C3 0.035(6) 0.019(6) 0.046(7) 0.008(5) -0.002(5) -0.010(5)
C14 0.029(6) 0.054(9) 0.029(6) 0.006(6) -0.005(5) 0.002(6)
C7 0.019(5) 0.033(7) 0.027(5) -0.009(5) -0.006(4) 0.005(5)
C19 0.060(8) 0.027(7) 0.043(7) 0.000(6) -0.028(6) -0.005(6)
C12 0.027(6) 0.047(9) 0.047(7) 0.014(6) -0.004(5) -0.005(6)
C16 0.053(8) 0.050(9) 0.037(7) 0.007(6) -0.015(6) -0.025(7)
C13 0.023(6) 0.080(11) 0.021(6) 0.018(6) -0.004(5) 0.019(6)
C24 0.072(10) 0.028(8) 0.053(8) 0.000(6) 0.008(7) -0.002(7)
C17 0.030(8) 0.054(12) 0.041(9) -0.013(9) -0.020(9) -0.016(10)
C18 0.037(9) 0.042(11) 0.035(9) -0.012(8) -0.012(9) 0.007(9)
C17B 0.030(8) 0.054(12) 0.041(9) -0.013(9) -0.020(9) -0.016(10)
C18B 0.037(9) 0.042(11) 0.035(9) -0.012(8) -0.012(9) 0.007(9)

loop_
_atom_type_symbol
_atom_type_description
_atom_type_scat_dispersion_real
_atom_type_scat_dispersion_imag
_atom_type_scat_source
C C 0.0033 0.0016 'International Tables Vol C Tables 4.2.6.8 and 6.1.1.4'
H H 0.0000 0.0000 'International Tables Vol C Tables 4.2.6.8 and 6.1.1.4'
N N 0.0061 0.0033 'International Tables Vol C Tables 4.2.6.8 and 6.1.1.4'
Br Br -0.2901 2.4595 'International Tables Vol C Tables 4.2.6.8 and 6.1.1.4'
Pt Pt -1.7033 8.3905 'International Tables Vol C Tables 4.2.6.8 and 6.1.1.4'
Hg Hg -2.3894 9.2266 'International Tables Vol C Tables 4.2.6.8 and 6.1.1.4'
Cl Cl 0.1484 0.1585 'International Tables Vol C Tables 4.2.6.8 and 6.1.1.4'

loop_
_geom_angle_atom_site_label_1
_geom_angle_atom_site_label_2
_geom_angle_atom_site_label_3
_geom_angle
C22 Pt1 N2 99.2(3)
C22 Pt1 N1 173.5(3)
N2 Pt1 N1 75.4(3)
C22 Pt1 C21 85.2(4)
N2 Pt1 C21 175.6(3)
N1 Pt1 C21 100.2(3)
C22 Pt1 Hg1 91.7(3)
N2 Pt1 Hg1 93.9(2)
N1 Pt1 Hg1 92.3(2)
C21 Pt1 Hg1 86.1(3)
C22 Pt1 Br2 89.1(3)
N2 Pt1 Br2 89.6(2)
N1 Pt1 Br2 87.2(2)
C21 Pt1 Br2 90.3(3)
Hg1 Pt1 Br2 176.29(3)
Br1 Hg1 Pt1 171.94(3)
C6 N2 N3 120.8(7)
C6 N2 Pt1 118.9(6)
N3 N2 Pt1 120.2(6)
C5 N1 C1 117.8(8)
C5 N1 Pt1 117.0(6)
C1 N1 Pt1 124.5(7)
C9 N3 N2 118.7(8)
N1 C5 C4 121.0(8)
N1 C5 C6 114.5(8)
C4 C5 C6 124.2(8)
N2 C6 C7 121.0(8)
N2 C6 C5 113.2(7)
C7 C6 C5 125.6(8)
Pt1 C21 H21A 109.5
Pt1 C21 H21B 109.5
H21A C21 H21B 109.5
Pt1 C21 H21C 109.5
H21A C21 H21C 109.5
H21B C21 H21C 109.5
Pt1 C22 H22A 109.5
Pt1 C22 H22B 109.5
H22A C22 H22B 109.5
Pt1 C22 H22C 109.5
H22A C22 H22C 109.5
H22B C22 H22C 109.5
N4 C10 C11 122.6(9)
N4 C10 C9 115.7(9)
C11 C10 C9 121.6(9)
N1 C1 C2 123.3(10)
N1 C1 H1A 118.4
C2 C1 H1A 118.4
N3 C9 C8 125.1(9)
N3 C9 C10 111.6(8)
C8 C9 C10 123.2(8)
C10 C11 C12 117.3(11)
C10 C11 H11A 121.3
C12 C11 H11A 121.3
Cl2 C23 Cl1 109.6(9)
Cl2 C23 Cl3 111.8(8)
Cl1 C23 Cl3 110.1(8)
Cl2 C23 H23A 108.4
Cl1 C23 H23A 108.4
Cl3 C23 H23A 108.4
C14 N4 C10 117.6(10)
C9 C8 C7 117.7(8)
C9 C8 C20 122.6(9)
C7 C8 C20 119.5(8)
C3 C4 C5 119.0(9)
C3 C4 H4A 120.5
C5 C4 H4A 120.5
C8 C20 C19 116.1(9)
C8 C20 H20A 108.3
C19 C20 H20A 108.3
C8 C20 H20B 108.3
C19 C20 H20B 108.3
H20A C20 H20B 107.4
C3 C2 C1 118.3(9)
C3 C2 H2A 120.9
C1 C2 H2A 120.9
C7 C15 C16 116.1(10)
C7 C15 H15A 108.3
C16 C15 H15A 108.3
C7 C15 H15B 108.3
C16 C15 H15B 108.3
H15A C15 H15B 107.4
C2 C3 C4 120.6(10)
C2 C3 H3A 119.7
C4 C3 H3A 119.7
N4 C14 C13 124.1(11)
N4 C14 H14A 118.0
C13 C14 H14A 118.0
C8 C7 C6 115.0(8)
C8 C7 C15 122.3(8)
C6 C7 C15 122.3(9)
C18 C19 C20 115.9(11)
C18 C19 C18B 37.8(11)
C20 C19 C18B 110.7(14)
C18 C19 H19A 108.3
C20 C19 H19A 108.3
C18B C19 H19A 75.5
C18 C19 H19B 108.3
C20 C19 H19B 108.3
C18B C19 H19B 137.5
H19A C19 H19B 107.4
C13 C12 C11 120.6(12)
C13 C12 H12A 119.7
C11 C12 H12A 119.7
C15 C16 C17 113.9(12)
C15 C16 C17B 115.5(13)
C17 C16 C17B 36.4(10)
C15 C16 H16A 108.8
C17 C16 H16A 108.8
C17B C16 H16A 132.3
C15 C16 H16B 108.8
C17 C16 H16B 108.8
C17B C16 H16B 74.5
H16A C16 H16B 107.7
C12 C13 C14 117.7(11)
C12 C13 H13A 121.2
C14 C13 H13A 121.2
Cl5 C24 Cl6 111.5(8)
Cl5 C24 Cl4 110.2(7)
Cl6 C24 Cl4 109.4(8)
Cl5 C24 H24A 108.6
Cl6 C24 H24A 108.6
Cl4 C24 H24A 108.6
C18 C17 C16 113.3(13)
C18 C17 H17A 108.9
C16 C17 H17A 108.9
C18 C17 H17B 108.9
C16 C17 H17B 108.9
H17A C17 H17B 107.7
C17 C18 C19 114.3(17)
C17 C18 H18A 108.7
C19 C18 H18A 108.7
C17 C18 H18B 108.7
C19 C18 H18B 108.7
H18A C18 H18B 107.6
C18B C17B C16 106(2)
C18B C17B H17C 110.5
C16 C17B H17C 110.5
C18B C17B H17D 110.5
C16 C17B H17D 110.5
H17C C17B H17D 108.7
C17B C18B C19 108(2)
C17B C18B H18C 110.1
C19 C18B H18C 110.1
C17B C18B H18D 110.1
C19 C18B H18D 110.1
H18C C18B H18D 108.5

loop_
_geom_bond_atom_site_label_1
_geom_bond_atom_site_label_2
_geom_bond_distance
Pt1 C22 2.058(8)
Pt1 N2 2.116(7)
Pt1 N1 2.142(7)
Pt1 C21 2.154(8)
Pt1 Hg1 2.5439(11)
Pt1 Br2 2.5575(15)
Hg1 Br1 2.5234(15)
Cl3 C23 1.744(13)
Cl1 C23 1.739(15)
Cl2 C23 1.703(14)
N2 C6 1.343(11)
N2 N3 1.350(10)
N1 C5 1.354(11)
N1 C1 1.357(12)
N3 C9 1.312(11)
C5 C4 1.382(13)
C5 C6 1.502(12)
C6 C7 1.454(12)
C21 H21A 0.9800
C21 H21B 0.9800
C21 H21C 0.9800
C22 H22A 0.9800
C22 H22B 0.9800
C22 H22C 0.9800
C10 N4 1.341(13)
C10 C11 1.360(14)
C10 C9 1.528(12)
C1 C2 1.359(15)
C1 H1A 0.9500
C9 C8 1.369(13)
C11 C12 1.402(14)
C11 H11A 0.9500
C23 H23A 1.0000
Cl6 C24 1.754(14)
Cl5 C24 1.744(14)
Cl4 C24 1.757(14)
N4 C14 1.335(13)
C8 C7 1.414(13)
C8 C20 1.522(12)
C4 C3 1.374(13)
C4 H4A 0.9500
C20 C19 1.537(15)
C20 H20A 0.9900
C20 H20B 0.9900
C2 C3 1.357(15)
C2 H2A 0.9500
C15 C7 1.484(13)
C15 C16 1.494(17)
C15 H15A 0.9900
C15 H15B 0.9900
C3 H3A 0.9500
C14 C13 1.352(17)
C14 H14A 0.9500
C19 C18 1.52(2)
C19 C18B 1.56(3)
C19 H19A 0.9900
C19 H19B 0.9900
C12 C13 1.350(17)
C12 H12A 0.9500
C16 C17 1.55(2)
C16 C17B 1.65(3)
C16 H16A 0.9900
C16 H16B 0.9900
C13 H13A 0.9500
C24 H24A 1.0000
C17 C18 1.482(19)
C17 H17A 0.9900
C17 H17B 0.9900
C18 H18A 0.9900
C18 H18B 0.9900
C17B C18B 1.47(2)
C17B H17C 0.9900
C17B H17D 0.9900
C18B H18C 0.9900
C18B H18D 0.9900

loop_
_geom_torsion_atom_site_label_1
_geom_torsion_atom_site_label_2
_geom_torsion_atom_site_label_3
_geom_torsion_atom_site_label_4
_geom_torsion
C22 Pt1 Hg1 Br1 -79.5(3)
N2 Pt1 Hg1 Br1 -178.8(3)
N1 Pt1 Hg1 Br1 105.7(3)
C21 Pt1 Hg1 Br1 5.6(3)
Br2 Pt1 Hg1 Br1 23.4(6)
C22 Pt1 N2 C6 -177.9(8)
N1 Pt1 N2 C6 5.8(7)
C21 Pt1 N2 C6 4(5)
Hg1 Pt1 N2 C6 -85.5(8)
Br2 Pt1 N2 C6 93.1(8)
C22 Pt1 N2 N3 -0.3(8)
N1 Pt1 N2 N3 -176.6(8)
C21 Pt1 N2 N3 -178(4)
Hg1 Pt1 N2 N3 92.0(7)
Br2 Pt1 N2 N3 -89.4(7)
C22 Pt1 N1 C5 -33(4)
N2 Pt1 N1 C5 0.7(7)
C21 Pt1 N1 C5 -179.4(7)
Hg1 Pt1 N1 C5 94.1(7)
Br2 Pt1 N1 C5 -89.6(7)
C22 Pt1 N1 C1 137(3)
N2 Pt1 N1 C1 171.5(9)
C21 Pt1 N1 C1 -8.6(9)
Hg1 Pt1 N1 C1 -95.1(8)
Br2 Pt1 N1 C1 81.2(8)
C6 N2 N3 C9 4.7(14)
Pt1 N2 N3 C9 -172.9(7)
C1 N1 C5 C4 -3.9(14)
Pt1 N1 C5 C4 167.5(7)
C1 N1 C5 C6 -177.7(9)
Pt1 N1 C5 C6 -6.3(11)
N3 N2 C6 C7 -12.6(15)
Pt1 N2 C6 C7 164.9(7)
N3 N2 C6 C5 171.8(8)
Pt1 N2 C6 C5 -10.6(12)
N1 C5 C6 N2 10.8(13)
C4 C5 C6 N2 -162.7(10)
N1 C5 C6 C7 -164.5(9)
C4 C5 C6 C7 22.0(16)
C5 N1 C1 C2 1.9(16)
Pt1 N1 C1 C2 -168.8(9)
N2 N3 C9 C8 7.6(16)
N2 N3 C9 C10 -174.5(9)
N4 C10 C9 N3 138.4(10)
C11 C10 C9 N3 -38.1(14)
N4 C10 C9 C8 -43.6(15)
C11 C10 C9 C8 139.8(11)
N4 C10 C11 C12 1.3(16)
C9 C10 C11 C12 177.5(10)
C11 C10 N4 C14 0.1(16)
C9 C10 N4 C14 -176.3(9)
N3 C9 C8 C7 -11.0(17)
C10 C9 C8 C7 171.3(10)
N3 C9 C8 C20 163.9(10)
C10 C9 C8 C20 -13.8(16)
N1 C5 C4 C3 4.2(15)
C6 C5 C4 C3 177.4(10)
C9 C8 C20 C19 98.6(12)
C7 C8 C20 C19 -86.6(12)
N1 C1 C2 C3 -0.2(18)
C1 C2 C3 C4 0.5(18)
C5 C4 C3 C2 -2.4(17)
C10 N4 C14 C13 -0.5(16)
C9 C8 C7 C6 2.6(15)
C20 C8 C7 C6 -172.4(9)
C9 C8 C7 C15 175.5(11)
C20 C8 C7 C15 0.5(16)
N2 C6 C7 C8 8.6(15)
C5 C6 C7 C8 -176.4(9)
N2 C6 C7 C15 -164.3(10)
C5 C6 C7 C15 10.6(17)
C16 C15 C7 C8 86.4(13)
C16 C15 C7 C6 -101.2(12)
C8 C20 C19 C18 43.7(15)
C8 C20 C19 C18B 84.6(14)
C10 C11 C12 C13 -2.4(16)
C7 C15 C16 C17 -83.2(13)
C7 C15 C16 C17B -43.0(16)
C11 C12 C13 C14 2.1(17)
N4 C14 C13 C12 -0.6(17)
C15 C16 C17 C18 72(2)
C17B C16 C17 C18 -29(2)
C16 C17 C18 C19 -102.9(19)
C20 C19 C18 C17 63.8(18)
C18B C19 C18 C17 -26.9(18)
C15 C16 C17B C18B -67(2)
C17 C16 C17B C18B 29.3(19)
C16 C17B C18B C19 111(2)
C18 C19 C18B C17B 25.0(17)
C20 C19 C18B C17B -81(2)
